data_4072649
loop_
_publ_author_name
'Baber, R. Angharad'
'Haddow, Mairi F.'
'Middleton, Ann J.'
'Orpen, A. Guy'
'Pringle, Paul G.'
'Haynes, Anthony'
'Williams, Gary L.'
'Papp, Rainer'

_publ_section_title
;
 Ligand Stereoelectronic Effects in Complexes of Phospholanes,
 Phosphinanes, and Phosphepanes and Their Implications for
 Hydroformylation Catalysis
;
_journal_issue 3
_journal_name_full Organometallics
_journal_page_first 713
_journal_paper_doi 10.1021/om060912v
_journal_volume 26
_journal_year 2007
_chemical_formula_moiety 'C22 H30 Cl2 P2 Pt'
_chemical_formula_sum 'C22 H30 Cl2 P2 Pt'
_chemical_formula_weight 622.39
_chemical_name_systematic
; 
 ? 
;
_space_group_IT_number 33
_symmetry_cell_setting orthorhombic
_symmetry_space_group_name_Hall 'P 2c -2n'
_symmetry_space_group_name_H-M 'P n a 21'
_atom_sites_solution_hydrogens geom
_atom_sites_solution_primary direct
_atom_sites_solution_secondary difmap
_audit_creation_method SHELXL-97
_cell_angle_alpha 90.00
_cell_angle_beta 90.00
_cell_angle_gamma 90.00
_cell_formula_units_Z 4
_cell_length_a 17.157(2)
_cell_length_b 9.1406(10)
_cell_length_c 14.2928(13)
_cell_measurement_temperature 100(2)
_cell_volume 2241.5(4)
_computing_cell_refinement 'Bruker SMART V5.625'
_computing_data_collection 'Bruker SMART V5.625'
_computing_data_reduction 'Bruker SAINT'
_computing_molecular_graphics 'Bruker SHELXTL V6.14 (Bruker AXS, 2003)'
_computing_publication_material 'Bruker SHELXTL V6.14 (Bruker AXS, 2003)'
_computing_structure_refinement 'SHELXL V6.12 (Bruker 2001)'
_computing_structure_solution 'SHELXS V6.12 (Bruker 2001)'
_diffrn_ambient_temperature 100(2)
_diffrn_detector_area_resol_mean 8.5
_diffrn_measured_fraction_theta_full 0.997
_diffrn_measured_fraction_theta_max 0.997
_diffrn_measurement_device_type 'CCD area detector'
_diffrn_measurement_method 'omega scans'
_diffrn_radiation_monochromator graphite
_diffrn_radiation_source 'fine-focus sealed tube'
_diffrn_radiation_type MoK\a
_diffrn_radiation_wavelength 0.71073
_diffrn_reflns_av_R_equivalents 0.0436
_diffrn_reflns_av_sigmaI/netI 0.0481
_diffrn_reflns_limit_h_max 22
_diffrn_reflns_limit_h_min -22
_diffrn_reflns_limit_k_max 11
_diffrn_reflns_limit_k_min -11
_diffrn_reflns_limit_l_max 18
_diffrn_reflns_limit_l_min -18
_diffrn_reflns_number 24187
_diffrn_reflns_theta_full 27.51
_diffrn_reflns_theta_max 27.51
_diffrn_reflns_theta_min 2.37
_diffrn_standards_decay_% 0
_diffrn_standards_number 0
_exptl_absorpt_coefficient_mu 6.647
_exptl_absorpt_correction_T_max 0.940000
_exptl_absorpt_correction_T_min 0.477552
_exptl_absorpt_correction_type multi-scan
_exptl_absorpt_process_details 'SADABS V2.10'
_exptl_crystal_colour colourless
_exptl_crystal_density_diffrn 1.844
_exptl_crystal_density_method 'not measured'
_exptl_crystal_description 'flat block'
_exptl_crystal_F_000 1216
_exptl_crystal_size_max 0.10
_exptl_crystal_size_mid 0.05
_exptl_crystal_size_min 0.01
_refine_diff_density_max 1.051
_refine_diff_density_min -0.467
_refine_diff_density_rms 0.100
_refine_ls_abs_structure_details 'Flack H D (1983), Acta Cryst. A39, 876-881'
_refine_ls_abs_structure_Flack 0.000(4)
_refine_ls_extinction_method none
_refine_ls_goodness_of_fit_ref 0.865
_refine_ls_hydrogen_treatment constr
_refine_ls_matrix_type full
_refine_ls_number_parameters 245
_refine_ls_number_reflns 5124
_refine_ls_number_restraints 1
_refine_ls_restrained_S_all 0.865
_refine_ls_R_factor_all 0.0219
_refine_ls_R_factor_gt 0.0203
_refine_ls_shift/su_max 0.001
_refine_ls_shift/su_mean 0.000
_refine_ls_structure_factor_coef Fsqd
_refine_ls_weighting_details 'calc w=1/[\s^2^(Fo^2^)+(0.0000P)^2^+0.0000P] where P=(Fo^2^+2Fc^2^)/3'
_refine_ls_weighting_scheme calc
_refine_ls_wR_factor_gt 0.0446
_refine_ls_wR_factor_ref 0.0452
_reflns_number_gt 4902
_reflns_number_total 5124
_reflns_threshold_expression >2sigma(I)
_cod_data_source_file om060912vsi20061106_014644.cif
_cod_data_source_block 1a6_ringosad2
_cod_original_sg_symbol_H-M Pna21
_cod_database_code 4072649

loop_
_symmetry_equiv_pos_as_xyz
'x, y, z'
'-x, -y, z+1/2'
'x+1/2, -y+1/2, z'
'-x+1/2, y+1/2, z+1/2'

loop_
_atom_site_label
_atom_site_type_symbol
_atom_site_fract_x
_atom_site_fract_y
_atom_site_fract_z
_atom_site_U_iso_or_equiv
_atom_site_adp_type
_atom_site_occupancy
_atom_site_symmetry_multiplicity
_atom_site_calc_flag
_atom_site_refinement_flags
Pt1 Pt 0.042939(6) 0.714250(11) 0.749974(13) 0.00926(4) Uani 1 1 d .
P1 P 0.02791(5) 0.61437(10) 0.60692(6) 0.01078(18) Uani 1 1 d .
P2 P 0.02232(6) 0.95370(10) 0.72404(6) 0.01057(19) Uani 1 1 d .
Cl1 Cl 0.05052(6) 0.78576(10) 0.90812(6) 0.0155(2) Uani 1 1 d .
Cl2 Cl 0.07438(6) 0.47546(9) 0.80006(6) 0.01505(18) Uani 1 1 d .
C1 C -0.0380(2) 0.4582(4) 0.6136(3) 0.0146(8) Uani 1 1 d .
H1A H -0.0360 0.4033 0.5539 0.017 Uiso 1 1 calc R
H1B H -0.0206 0.3918 0.6642 0.017 Uiso 1 1 calc R
C2 C -0.1222(2) 0.5069(4) 0.6326(3) 0.0181(8) Uani 1 1 d .
H2A H -0.1557 0.4195 0.6397 0.022 Uiso 1 1 calc R
H2B H -0.1240 0.5627 0.6919 0.022 Uiso 1 1 calc R
C3 C -0.1537(2) 0.6022(5) 0.5533(3) 0.0202(9) Uani 1 1 d .
H3A H -0.1545 0.5440 0.4949 0.024 Uiso 1 1 calc R
H3B H -0.2081 0.6300 0.5680 0.024 Uiso 1 1 calc R
C4 C -0.1062(2) 0.7407(4) 0.5369(3) 0.0179(8) Uani 1 1 d .
H4A H -0.1082 0.8017 0.5941 0.022 Uiso 1 1 calc R
H4B H -0.1305 0.7972 0.4855 0.022 Uiso 1 1 calc R
C5 C -0.0209(2) 0.7111(4) 0.5122(3) 0.0139(8) Uani 1 1 d .
H5A H 0.0061 0.8050 0.5003 0.017 Uiso 1 1 calc R
H5B H -0.0182 0.6517 0.4543 0.017 Uiso 1 1 calc R
C6 C 0.1177(2) 0.5413(4) 0.5568(2) 0.0139(7) Uani 1 1 d .
C7 C 0.1873(2) 0.5498(4) 0.6058(3) 0.0175(8) Uani 1 1 d .
H7 H 0.1894 0.6003 0.6638 0.021 Uiso 1 1 calc R
C8 C 0.2540(2) 0.4842(4) 0.5698(3) 0.0201(8) Uani 1 1 d .
H8 H 0.3011 0.4863 0.6047 0.024 Uiso 1 1 calc R
C9 C 0.2522(2) 0.4164(4) 0.4840(3) 0.0223(9) Uani 1 1 d .
H9 H 0.2983 0.3743 0.4590 0.027 Uiso 1 1 calc R
C10 C 0.1836(3) 0.4097(5) 0.4344(3) 0.0203(9) Uani 1 1 d .
H10 H 0.1826 0.3636 0.3748 0.024 Uiso 1 1 calc R
C11 C 0.1157(2) 0.4700(4) 0.4710(3) 0.0175(8) Uani 1 1 d .
H11 H 0.0681 0.4624 0.4373 0.021 Uiso 1 1 calc R
C12 C 0.0211(2) 1.0342(4) 0.6077(2) 0.0138(7) Uani 1 1 d .
H12A H -0.0178 0.9824 0.5689 0.017 Uiso 1 1 calc R
H12B H 0.0050 1.1379 0.6125 0.017 Uiso 1 1 calc R
C13 C 0.1010(2) 1.0260(4) 0.5596(3) 0.0171(8) Uani 1 1 d .
H13A H 0.1169 0.9223 0.5536 0.021 Uiso 1 1 calc R
H13B H 0.0969 1.0676 0.4958 0.021 Uiso 1 1 calc R
C14 C 0.1628(2) 1.1093(4) 0.6145(3) 0.0196(8) Uani 1 1 d .
H14A H 0.1476 1.2137 0.6178 0.024 Uiso 1 1 calc R
H14B H 0.2129 1.1034 0.5803 0.024 Uiso 1 1 calc R
C15 C 0.1747(2) 1.0517(4) 0.7135(3) 0.0188(8) Uani 1 1 d .
H15A H 0.2172 1.1076 0.7437 0.023 Uiso 1 1 calc R
H15B H 0.1910 0.9480 0.7103 0.023 Uiso 1 1 calc R
C16 C 0.1012(2) 1.0633(4) 0.7736(2) 0.0143(8) Uani 1 1 d .
H16A H 0.0847 1.1669 0.7774 0.017 Uiso 1 1 calc R
H16B H 0.1127 1.0290 0.8378 0.017 Uiso 1 1 calc R
C17 C -0.0692(2) 1.0150(4) 0.7759(2) 0.0113(7) Uani 1 1 d .
C18 C -0.1298(2) 0.9143(4) 0.7895(2) 0.0161(8) Uani 1 1 d .
H18 H -0.1214 0.8136 0.7765 0.019 Uiso 1 1 calc R
C19 C -0.2013(2) 0.9603(4) 0.8216(2) 0.0167(8) Uani 1 1 d .
H19 H -0.2419 0.8912 0.8310 0.020 Uiso 1 1 calc R
C20 C -0.2143(2) 1.1072(4) 0.8404(2) 0.0183(8) Uani 1 1 d .
H20 H -0.2642 1.1388 0.8611 0.022 Uiso 1 1 calc R
C21 C -0.1552(3) 1.2072(4) 0.8291(3) 0.0191(8) Uani 1 1 d .
H21 H -0.1637 1.3072 0.8439 0.023 Uiso 1 1 calc R
C22 C -0.0826(2) 1.1616(4) 0.7957(2) 0.0152(7) Uani 1 1 d .
H22 H -0.0422 1.2312 0.7865 0.018 Uiso 1 1 calc R

loop_
_atom_site_aniso_label
_atom_site_aniso_U_11
_atom_site_aniso_U_22
_atom_site_aniso_U_33
_atom_site_aniso_U_23
_atom_site_aniso_U_13
_atom_site_aniso_U_12
Pt1 0.01158(6) 0.00871(6) 0.00750(6) 0.00029(8) -0.00006(8) -0.00016(4)
P1 0.0123(5) 0.0107(4) 0.0093(4) -0.0013(3) 0.0000(3) 0.0001(4)
P2 0.0124(4) 0.0098(4) 0.0095(4) -0.0010(3) -0.0002(3) -0.0011(4)
Cl1 0.0215(5) 0.0169(5) 0.0080(4) 0.0000(3) -0.0005(3) -0.0020(4)
Cl2 0.0207(5) 0.0112(4) 0.0132(4) 0.0030(3) -0.0002(4) 0.0016(4)
C1 0.0145(19) 0.0131(18) 0.0161(18) -0.0055(14) -0.0004(14) -0.0024(15)
C2 0.015(2) 0.021(2) 0.0182(17) -0.0007(15) -0.0010(15) -0.0064(16)
C3 0.014(2) 0.026(2) 0.021(2) 0.0009(18) -0.0036(17) -0.003(2)
C4 0.022(2) 0.0192(19) 0.0129(18) 0.0007(15) -0.0014(15) 0.0071(17)
C5 0.0158(19) 0.0152(19) 0.0108(17) 0.0007(13) -0.0024(15) 0.0008(15)
C6 0.0135(19) 0.0144(18) 0.0137(16) 0.0004(14) 0.0017(14) 0.0022(15)
C7 0.0167(19) 0.0190(19) 0.0167(18) -0.0009(15) 0.0002(15) -0.0035(16)
C8 0.0136(19) 0.022(2) 0.024(2) 0.0007(16) 0.0019(15) -0.0046(17)
C9 0.020(2) 0.0177(19) 0.029(2) 0.0007(16) 0.0123(17) -0.0009(17)
C10 0.024(2) 0.018(2) 0.0192(19) -0.0043(16) 0.0058(18) 0.0009(18)
C11 0.019(2) 0.019(2) 0.0152(17) -0.0045(15) 0.0008(15) 0.0029(17)
C12 0.0173(19) 0.0108(17) 0.0135(17) 0.0023(14) 0.0016(15) 0.0009(15)
C13 0.018(2) 0.0169(19) 0.0160(17) 0.0040(15) 0.0069(15) 0.0040(16)
C14 0.019(2) 0.0163(19) 0.024(2) 0.0038(16) 0.0058(16) 0.0004(16)
C15 0.0134(19) 0.0175(19) 0.0256(18) -0.0017(15) -0.0019(15) 0.0002(16)
C16 0.0137(18) 0.0128(16) 0.017(2) -0.0029(12) -0.0012(13) -0.0004(14)
C17 0.0132(17) 0.0142(17) 0.0064(16) -0.0005(11) 0.0006(11) 0.0028(14)
C18 0.020(2) 0.0160(18) 0.0120(15) 0.0018(14) 0.0014(15) 0.0004(16)
C19 0.0137(19) 0.0205(19) 0.0159(18) 0.0020(14) 0.0017(14) -0.0055(16)
C20 0.016(2) 0.024(2) 0.0153(18) 0.0015(14) 0.0014(15) 0.0050(17)
C21 0.025(2) 0.0135(19) 0.019(2) -0.0015(15) -0.0009(17) 0.0062(16)
C22 0.0166(19) 0.0163(18) 0.0127(16) -0.0004(14) -0.0022(15) -0.0011(16)

loop_
_atom_type_symbol
_atom_type_description
_atom_type_scat_dispersion_real
_atom_type_scat_dispersion_imag
_atom_type_scat_source
C C 0.0033 0.0016 'International Tables Vol C Tables 4.2.6.8 and 6.1.1.4'
H H 0.0000 0.0000 'International Tables Vol C Tables 4.2.6.8 and 6.1.1.4'
P P 0.1023 0.0942 'International Tables Vol C Tables 4.2.6.8 and 6.1.1.4'
Cl Cl 0.1484 0.1585 'International Tables Vol C Tables 4.2.6.8 and 6.1.1.4'
Pt Pt -1.7033 8.3905 'International Tables Vol C Tables 4.2.6.8 and 6.1.1.4'

loop_
_geom_angle_atom_site_label_1
_geom_angle_atom_site_label_2
_geom_angle_atom_site_label_3
_geom_angle
_geom_angle_publ_flag
P2 Pt1 P1 103.11(3) ?
P2 Pt1 Cl1 84.08(3) ?
P1 Pt1 Cl1 171.39(3) ?
P2 Pt1 Cl2 170.64(3) ?
P1 Pt1 Cl2 85.80(3) ?
Cl1 Pt1 Cl2 87.30(3) ?
C5 P1 C1 97.69(18) yes
C5 P1 C6 105.87(18) yes
C1 P1 C6 104.90(17) yes
C5 P1 Pt1 122.05(13) ?
C1 P1 Pt1 109.93(12) ?
C6 P1 Pt1 114.07(12) ?
C12 P2 C17 103.75(16) ?
C12 P2 C16 98.10(17) ?
C17 P2 C16 108.14(15) ?
C12 P2 Pt1 123.13(13) ?
C17 P2 Pt1 111.56(12) ?
C16 P2 Pt1 110.71(12) ?
C2 C1 P1 111.4(3) ?
C2 C1 H1A 109.3 ?
P1 C1 H1A 109.3 ?
C2 C1 H1B 109.3 ?
P1 C1 H1B 109.3 ?
H1A C1 H1B 108.0 ?
C3 C2 C1 111.5(3) ?
C3 C2 H2A 109.3 ?
C1 C2 H2A 109.3 ?
C3 C2 H2B 109.3 ?
C1 C2 H2B 109.3 ?
H2A C2 H2B 108.0 ?
C4 C3 C2 113.5(3) ?
C4 C3 H3A 108.9 ?
C2 C3 H3A 108.9 ?
C4 C3 H3B 108.9 ?
C2 C3 H3B 108.9 ?
H3A C3 H3B 107.7 ?
C3 C4 C5 113.6(3) ?
C3 C4 H4A 108.8 ?
C5 C4 H4A 108.8 ?
C3 C4 H4B 108.8 ?
C5 C4 H4B 108.8 ?
H4A C4 H4B 107.7 ?
C4 C5 P1 110.7(3) ?
C4 C5 H5A 109.5 ?
P1 C5 H5A 109.5 ?
C4 C5 H5B 109.5 ?
P1 C5 H5B 109.5 ?
H5A C5 H5B 108.1 ?
C7 C6 C11 119.6(4) ?
C7 C6 P1 120.5(3) ?
C11 C6 P1 119.9(3) ?
C6 C7 C8 119.9(3) ?
C6 C7 H7 120.1 ?
C8 C7 H7 120.1 ?
C9 C8 C7 120.4(4) ?
C9 C8 H8 119.8 ?
C7 C8 H8 119.8 ?
C8 C9 C10 120.0(4) ?
C8 C9 H9 120.0 ?
C10 C9 H9 120.0 ?
C9 C10 C11 120.3(4) ?
C9 C10 H10 119.8 ?
C11 C10 H10 119.8 ?
C6 C11 C10 119.8(4) ?
C6 C11 H11 120.1 ?
C10 C11 H11 120.1 ?
C13 C12 P2 112.4(3) ?
C13 C12 H12A 109.1 ?
P2 C12 H12A 109.1 ?
C13 C12 H12B 109.1 ?
P2 C12 H12B 109.1 ?
H12A C12 H12B 107.9 ?
C14 C13 C12 111.5(3) ?
C14 C13 H13A 109.3 ?
C12 C13 H13A 109.3 ?
C14 C13 H13B 109.3 ?
C12 C13 H13B 109.3 ?
H13A C13 H13B 108.0 ?
C13 C14 C15 113.5(3) ?
C13 C14 H14A 108.9 ?
C15 C14 H14A 108.9 ?
C13 C14 H14B 108.9 ?
C15 C14 H14B 108.9 ?
H14A C14 H14B 107.7 ?
C14 C15 C16 112.8(3) ?
C14 C15 H15A 109.0 ?
C16 C15 H15A 109.0 ?
C14 C15 H15B 109.0 ?
C16 C15 H15B 109.0 ?
H15A C15 H15B 107.8 ?
C15 C16 P2 110.8(2) ?
C15 C16 H16A 109.5 ?
P2 C16 H16A 109.5 ?
C15 C16 H16B 109.5 ?
P2 C16 H16B 109.5 ?
H16A C16 H16B 108.1 ?
C22 C17 C18 118.9(3) ?
C22 C17 P2 121.5(3) ?
C18 C17 P2 119.5(3) ?
C19 C18 C17 120.4(3) ?
C19 C18 H18 119.8 ?
C17 C18 H18 119.8 ?
C18 C19 C20 120.3(4) ?
C18 C19 H19 119.8 ?
C20 C19 H19 119.8 ?
C21 C20 C19 120.1(4) ?
C21 C20 H20 120.0 ?
C19 C20 H20 120.0 ?
C20 C21 C22 120.0(3) ?
C20 C21 H21 120.0 ?
C22 C21 H21 120.0 ?
C17 C22 C21 120.3(4) ?
C17 C22 H22 119.8 ?
C21 C22 H22 119.8 ?

loop_
_geom_bond_atom_site_label_1
_geom_bond_atom_site_label_2
_geom_bond_distance
_geom_bond_publ_flag
Pt1 P2 2.2479(9) yes
Pt1 P1 2.2541(9) yes
Pt1 Cl1 2.3566(9) yes
Pt1 Cl2 2.3595(9) yes
P1 C5 1.820(4) yes
P1 C1 1.824(4) yes
P1 C6 1.826(4) yes
P2 C12 1.818(4) yes
P2 C17 1.825(4) yes
P2 C16 1.827(4) yes
C1 C2 1.536(5) ?
C1 H1A 0.9900 ?
C1 H1B 0.9900 ?
C2 C3 1.528(6) ?
C2 H2A 0.9900 ?
C2 H2B 0.9900 ?
C3 C4 1.524(6) ?
C3 H3A 0.9900 ?
C3 H3B 0.9900 ?
C4 C5 1.531(5) ?
C4 H4A 0.9900 ?
C4 H4B 0.9900 ?
C5 H5A 0.9900 ?
C5 H5B 0.9900 ?
C6 C7 1.387(5) ?
C6 C11 1.389(5) ?
C7 C8 1.391(5) ?
C7 H7 0.9500 ?
C8 C9 1.374(6) ?
C8 H8 0.9500 ?
C9 C10 1.375(6) ?
C9 H9 0.9500 ?
C10 C11 1.390(5) ?
C10 H10 0.9500 ?
C11 H11 0.9500 ?
C12 C13 1.535(5) ?
C12 H12A 0.9900 ?
C12 H12B 0.9900 ?
C13 C14 1.523(6) ?
C13 H13A 0.9900 ?
C13 H13B 0.9900 ?
C14 C15 1.524(5) ?
C14 H14A 0.9900 ?
C14 H14B 0.9900 ?
C15 C16 1.529(5) ?
C15 H15A 0.9900 ?
C15 H15B 0.9900 ?
C16 H16A 0.9900 ?
C16 H16B 0.9900 ?
C17 C22 1.388(5) ?
C17 C18 1.402(5) ?
C18 C19 1.376(5) ?
C18 H18 0.9500 ?
C19 C20 1.388(5) ?
C19 H19 0.9500 ?
C20 C21 1.375(6) ?
C20 H20 0.9500 ?
C21 C22 1.397(6) ?
C21 H21 0.9500 ?
C22 H22 0.9500 ?

loop_
_geom_torsion_atom_site_label_1
_geom_torsion_atom_site_label_2
_geom_torsion_atom_site_label_3
_geom_torsion_atom_site_label_4
_geom_torsion
_geom_torsion_publ_flag
P2 Pt1 P1 C5 -17.35(17) ?
Cl2 Pt1 P1 C5 165.56(16) ?
P2 Pt1 P1 C1 -130.61(13) ?
Cl2 Pt1 P1 C1 52.31(13) ?
P2 Pt1 P1 C6 111.91(13) ?
Cl2 Pt1 P1 C6 -65.17(13) yes
P1 Pt1 P2 C12 -14.17(16) ?
Cl1 Pt1 P2 C12 170.64(16) ?
P1 Pt1 P2 C17 110.10(12) yes
Cl1 Pt1 P2 C17 -65.09(12) ?
P1 Pt1 P2 C16 -129.42(12) ?
Cl1 Pt1 P2 C16 55.39(12) ?
C5 P1 C1 C2 -57.9(3) ?
C6 P1 C1 C2 -166.6(3) ?
Pt1 P1 C1 C2 70.3(3) ?
P1 C1 C2 C3 62.5(4) ?
C1 C2 C3 C4 -59.3(5) ?
C2 C3 C4 C5 59.4(5) ?
C3 C4 C5 P1 -61.2(4) ?
C1 P1 C5 C4 56.3(3) ?
C6 P1 C5 C4 164.3(3) ?
Pt1 P1 C5 C4 -63.0(3) ?
C5 P1 C6 C7 137.0(3) ?
C1 P1 C6 C7 -120.4(3) ?
Pt1 P1 C6 C7 0.0(4) ?
C5 P1 C6 C11 -46.3(4) ?
C1 P1 C6 C11 56.3(3) ?
Pt1 P1 C6 C11 176.7(3) ?
C11 C6 C7 C8 -1.4(6) ?
P1 C6 C7 C8 175.3(3) ?
C6 C7 C8 C9 2.8(6) ?
C7 C8 C9 C10 -1.8(6) ?
C8 C9 C10 C11 -0.6(6) ?
C7 C6 C11 C10 -0.9(6) ?
P1 C6 C11 C10 -177.7(3) ?
C9 C10 C11 C6 1.9(6) ?
C17 P2 C12 C13 166.9(3) ?
C16 P2 C12 C13 55.9(3) ?
Pt1 P2 C12 C13 -65.4(3) ?
P2 C12 C13 C14 -61.1(4) ?
C12 C13 C14 C15 60.0(4) ?
C13 C14 C15 C16 -61.4(4) ?
C14 C15 C16 P2 61.8(4) ?
C12 P2 C16 C15 -55.4(3) ?
C17 P2 C16 C15 -162.8(2) ?
Pt1 P2 C16 C15 74.7(2) ?
C12 P2 C17 C22 -66.5(3) ?
C16 P2 C17 C22 36.9(3) ?
Pt1 P2 C17 C22 158.9(3) ?
C12 P2 C17 C18 108.4(3) ?
C16 P2 C17 C18 -148.1(3) ?
Pt1 P2 C17 C18 -26.1(3) ?
C22 C17 C18 C19 0.2(5) ?
P2 C17 C18 C19 -174.9(3) ?
C17 C18 C19 C20 0.4(5) ?
C18 C19 C20 C21 -1.5(5) ?
C19 C20 C21 C22 2.1(6) ?
C18 C17 C22 C21 0.4(5) ?
P2 C17 C22 C21 175.3(3) ?
C20 C21 C22 C17 -1.5(6) ?
